data_1534024
loop_
_publ_author_name
'Piro, O. E.'
'Varetti, E. L.'
'Ben Altabef, A.'
'Brandan, S. A.'

_publ_section_title
;
 A crystallographic and vibrational study of cesium di-\m-aqua
 bis[tetraaquasodium(I)] decavanadate, Cs~4~[Na~2~(H~2~O)~10~](V~10~O~28~)
;
_journal_issue 1
_journal_name_full 'Journal of Chemical Crystallography'
_journal_page_first 57
_journal_page_last 63
_journal_paper_doi 10.1023/A:1021303917680
_journal_volume 33
_journal_year 2003
_chemical_formula_sum 'Cs4 H20 Na2 O38 V10'
_chemical_name_systematic 'Cs4 ((H2 O)2 (Na (H2 O)4)2) (V10 O28)'
_space_group_IT_number 2
_symmetry_space_group_name_Hall '-P 1'
_symmetry_space_group_name_H-M 'P -1'
_cell_angle_alpha 67.976
_cell_angle_beta 86.868
_cell_angle_gamma 67.798
_cell_formula_units_Z 1
_cell_length_a 8.6161
_cell_length_b 10.591
_cell_length_c 11.406
_cell_volume 888.733
_citation_journal_id_ASTM JCCYEV
_cod_data_source_file Piro_JCCYEV_2003_358.cif
_cod_data_source_block H20Cs4Na2O38V10
_cod_original_cell_volume 888.7334
_cod_original_formula_sum 'H20 Cs4 Na2 O38 V10'
_cod_database_code 1534024

loop_
_symmetry_equiv_pos_as_xyz
x,y,z
-x,-y,-z

loop_
_atom_site_label
_atom_site_type_symbol
_atom_site_fract_x
_atom_site_fract_y
_atom_site_fract_z
_atom_site_occupancy
_atom_site_U_iso_or_equiv
V2 V+5 0.6865 0.5045 0.4782 1 0.0
Na1 Na+1 0.0674 0.332 0.1273 1 0.0
V1 V+5 0.4705 0.5049 0.2635 1 0.0
O9 O-2 0.1772 0.856 0.4049 1 0.0
O14 O-2 0.6085 0.8918 0.139 1 0.0
O7 O-2 0.1336 0.6146 0.4291 1 0.0
O3 O-2 0.4334 0.6232 0.3958 1 0.0
V3 V+5 0.1778 0.778 0.2809 1 0.0
O12 O-2 0.4836 0.865 0.3669 1 0.0
O1 O-2 0.397 0.3814 0.4196 1 0.0
O6 O-2 0.2528 0.6328 0.2113 1 0.0
O17 O-2 0.3491 0.1786 0.2421 1 0.0
O11 O-2 -0.0126 0.8721 0.216 1 0.0
O19 O-2 0.0951 0.1714 0.0258 1 0.0
O18 O-2 0.0187 0.4955 0.2339 1 0.0
O13 O-2 0.3517 0.8695 0.5869 1 0.0
Cs2 Cs+1 0.2868 0.8265 0.9264 1 0.0
V4 V+5 0.3805 0.7768 0.4967 1 0.0
V5 V+5 0.5288 0.7869 0.2389 1 0.0
O10 O-2 0.3014 0.8748 0.1819 1 0.0
O5 O-2 0.4994 0.4078 0.1772 1 0.0
O15 O-2 0.7886 0.515 0.0139 1 0.0
Cs1 Cs+1 0.1748 0.1993 0.4972 1 0.0
O4 O-2 0.5586 0.6415 0.1738 1 0.0
O2 O-2 0.6797 0.3889 0.3847 1 0.0
O16 O-2 -0.0406 0.1733 0.2877 1 0.0
O8 O-2 0.7354 0.634 0.3575 1 0.0
